data_2205483
loop_
_publ_author_name
'Yang, Zhiping'
'Zhong, Ping'
'Shi, Qian'
'Tang, Riyuan'
'Li, Shuyan'

_publ_section_title
5-{[(4-Chlorophenyl)methylene]amino}-1-[2,6-dichloro-4-(trifluoromethyl)phenyl]-1<i>H</i>-pyrazole-3-carbonitrile
_journal_issue 4
_journal_name_full 'Acta Crystallographica Section E'
_journal_page_first o949
_journal_page_last o950
_journal_paper_doi 10.1107/S1600536805007075
_journal_volume 61
_journal_year 2005
_chemical_formula_iupac 'C18 H8 Cl3 F3 N4'
_chemical_formula_moiety 'C18 H8 Cl3 F3 N4'
_chemical_formula_sum 'C18 H8 Cl3 F3 N4'
_chemical_formula_weight 443.63
_chemical_name_systematic
;
5-{[(4-Chlorophenyl)methylene]amino}-1-[2,6-dichloro-4-
(trifluoromethyl)phenyl]-1H-pyrazole-3-carbonitrile
;
_space_group_IT_number 2
_symmetry_cell_setting triclinic
_symmetry_space_group_name_Hall '-P 1'
_symmetry_space_group_name_H-M 'P -1'
_atom_sites_solution_hydrogens geom
_atom_sites_solution_primary direct
_atom_sites_solution_secondary difmap
_cell_angle_alpha 68.5820(10)
_cell_angle_beta 68.5800(10)
_cell_angle_gamma 69.340(10)
_cell_formula_units_Z 2
_cell_length_a 9.7553(9)
_cell_length_b 9.7554(9)
_cell_length_c 11.7319(11)
_cell_measurement_reflns_used 3541
_cell_measurement_temperature 298(2)
_cell_measurement_theta_max 28.24
_cell_measurement_theta_min 1.94
_cell_volume 936.05(16)
_computing_cell_refinement 'SAINT (Bruker, 2002)'
_computing_data_collection 'SMART (Bruker, 2002)'
_computing_data_reduction SAINT
_computing_molecular_graphics 'XP (Bruker, 2002)'
_computing_publication_material 'SHELXTL (Bruker, 2002)'
_computing_structure_refinement 'SHELXL97 (Sheldrick, 1997)'
_computing_structure_solution 'SHELXS97 (Sheldrick, 1997)'
_diffrn_ambient_temperature 298(2)
_diffrn_measured_fraction_theta_full 1.944
_diffrn_measured_fraction_theta_max 1.944
_diffrn_measurement_device_type 'Bruker APEX area-detector'
_diffrn_measurement_method '\f and \w'
_diffrn_radiation_monochromator graphite
_diffrn_radiation_source 'fine-focus sealed tube'
_diffrn_radiation_type MoK\a
_diffrn_radiation_wavelength 0.71073
_diffrn_reflns_av_R_equivalents 0.0116
_diffrn_reflns_av_sigmaI/netI 0.0257
_diffrn_reflns_limit_h_max 12
_diffrn_reflns_limit_h_min -12
_diffrn_reflns_limit_k_max 12
_diffrn_reflns_limit_k_min -12
_diffrn_reflns_limit_l_max 9
_diffrn_reflns_limit_l_min -15
_diffrn_reflns_number 5873
_diffrn_reflns_theta_full 28.24
_diffrn_reflns_theta_max 28.24
_diffrn_reflns_theta_min 1.94
_diffrn_standards_decay_% 0
_diffrn_standards_interval_time 0
_diffrn_standards_number 0
_exptl_absorpt_coefficient_mu 0.530
_exptl_absorpt_correction_T_max 0.924
_exptl_absorpt_correction_T_min 0.892
_exptl_absorpt_correction_type multi-scan
_exptl_absorpt_process_details '(SADABS; Bruker, 2002)'
_exptl_crystal_colour colorless
_exptl_crystal_density_diffrn 1.574
_exptl_crystal_density_method 'not measured'
_exptl_crystal_description block
_exptl_crystal_F_000 444
_exptl_crystal_size_max 0.22
_exptl_crystal_size_mid 0.18
_exptl_crystal_size_min 0.15
_refine_diff_density_max 0.325
_refine_diff_density_min -0.408
_refine_ls_extinction_method none
_refine_ls_goodness_of_fit_ref 1.028
_refine_ls_hydrogen_treatment constr
_refine_ls_matrix_type full
_refine_ls_number_parameters 253
_refine_ls_number_reflns 4267
_refine_ls_number_restraints 0
_refine_ls_restrained_S_all 1.028
_refine_ls_R_factor_all 0.0616
_refine_ls_R_factor_gt 0.0503
_refine_ls_shift/su_max 0.001
_refine_ls_shift/su_mean 0.000
_refine_ls_structure_factor_coef Fsqd
_refine_ls_weighting_details 'calc w = 1/[\s^2^(Fo^2^)+(0.0645P)^2^+0.354P] where P = (Fo^2^+2Fc^2^)/3'
_refine_ls_weighting_scheme calc
_refine_ls_wR_factor_gt 0.1267
_refine_ls_wR_factor_ref 0.1346
_reflns_number_gt 3320
_reflns_number_total 4627
_reflns_threshold_expression I>2\s(I)
_cod_data_source_file fl6153.cif
_cod_data_source_block I
_cod_original_cell_volume 936.06(15)
_cod_original_sg_symbol_Hall -P1
_cod_database_code 2205483
_cod_database_fobs_code 2205483

loop_
_symmetry_equiv_pos_as_xyz
'x, y, z'
'-x, -y, -z'

loop_
_atom_site_label
_atom_site_fract_x
_atom_site_fract_y
_atom_site_fract_z
_atom_site_U_iso_or_equiv
_atom_site_adp_type
_atom_site_calc_flag
_atom_site_refinement_flags
_atom_site_occupancy
_atom_site_type_symbol
Cl1 0.69522(9) 0.20876(9) -0.08804(7) 0.0771(2) Uani d . 1 Cl
Cl2 0.60998(8) 0.64567(10) 0.55743(7) 0.0789(2) Uani d . 1 Cl
Cl3 0.38934(9) 1.06139(9) 0.17613(8) 0.0836(3) Uani d . 1 Cl
F1 -0.05082(19) 0.8122(3) 0.5542(3) 0.1147(8) Uani d . 1 F
F2 0.0577(2) 0.6560(3) 0.44158(18) 0.1010(7) Uani d . 1 F
F3 0.0703(2) 0.5894(3) 0.63096(18) 0.1000(6) Uani d . 1 F
N1 0.7026(2) 0.7042(2) 0.18512(17) 0.0486(4) Uani d . 1 N
N2 0.62946(19) 0.8782(2) 0.30674(16) 0.0458(4) Uani d . 1 N
N3 0.6697(2) 0.9861(2) 0.32414(18) 0.0505(4) Uani d . 1 N
N4 0.9575(3) 1.1709(3) 0.2101(3) 0.0748(7) Uani d . 1 N
C1 0.7158(3) 0.3477(3) -0.0400(2) 0.0512(5) Uani d . 1 C
C2 0.8177(3) 0.4326(3) -0.1200(2) 0.0573(6) Uani d . 1 C
H2A 0.8742 0.4170 -0.1995 0.069 Uiso calc R 1 H
C3 0.8352(3) 0.5410(3) -0.0810(2) 0.0559(6) Uani d . 1 C
H3A 0.9041 0.5989 -0.1343 0.067 Uiso calc R 1 H
C4 0.7503(2) 0.5646(2) 0.0380(2) 0.0464(5) Uani d . 1 C
C5 0.6458(2) 0.4789(3) 0.1155(2) 0.0484(5) Uani d . 1 C
H5A 0.5867 0.4959 0.1940 0.058 Uiso calc R 1 H
C6 0.6284(3) 0.3694(3) 0.0780(2) 0.0531(5) Uani d . 1 C
H6A 0.5595 0.3113 0.1308 0.064 Uiso calc R 1 H
C7 0.7718(2) 0.6790(3) 0.0771(2) 0.0495(5) Uani d . 1 C
H7A 0.8396 0.7366 0.0202 0.059 Uiso calc R 1 H
C8 0.7333(2) 0.8156(2) 0.2122(2) 0.0452(5) Uani d . 1 C
C9 0.8500(2) 0.8847(3) 0.1676(2) 0.0501(5) Uani d . 1 C
H9A 0.9396 0.8668 0.1037 0.060 Uiso calc R 1 H
C10 0.8047(2) 0.9876(2) 0.2390(2) 0.0483(5) Uani d . 1 C
C11 0.8875(3) 1.0910(3) 0.2260(2) 0.0552(6) Uani d . 1 C
C12 0.4846(2) 0.8461(2) 0.37182(19) 0.0436(5) Uani d . 1 C
C13 0.4637(3) 0.7328(3) 0.4854(2) 0.0510(5) Uani d . 1 C
C14 0.3302(3) 0.6870(3) 0.5382(2) 0.0568(6) Uani d . 1 C
H14A 0.3179 0.6087 0.6129 0.068 Uiso calc R 1 H
C15 0.2156(3) 0.7585(3) 0.4788(2) 0.0516(5) Uani d . 1 C
C16 0.2300(3) 0.8774(3) 0.3699(2) 0.0530(5) Uani d . 1 C
H16A 0.1497 0.9283 0.3330 0.064 Uiso calc R 1 H
C17 0.3651(3) 0.9195(3) 0.3168(2) 0.0507(5) Uani d . 1 C
C18 0.0723(3) 0.7048(3) 0.5269(3) 0.0667(7) Uani d . 1 C

loop_
_atom_site_aniso_label
_atom_site_aniso_U_11
_atom_site_aniso_U_22
_atom_site_aniso_U_33
_atom_site_aniso_U_12
_atom_site_aniso_U_13
_atom_site_aniso_U_23
Cl1 0.0929(5) 0.0752(5) 0.0824(5) -0.0380(4) -0.0142(4) -0.0363(4)
Cl2 0.0665(4) 0.0956(5) 0.0676(4) -0.0301(4) -0.0265(3) 0.0030(4)
Cl3 0.0826(5) 0.0775(5) 0.0803(5) -0.0411(4) -0.0326(4) 0.0206(4)
F1 0.0474(9) 0.1246(17) 0.170(2) -0.0280(10) 0.0092(11) -0.0701(16)
F2 0.1020(14) 0.1496(18) 0.0879(12) -0.0833(14) -0.0028(10) -0.0460(12)
F3 0.0907(13) 0.1249(16) 0.0803(12) -0.0721(12) 0.0019(9) -0.0054(11)
N1 0.0479(10) 0.0500(10) 0.0492(10) -0.0180(8) -0.0045(8) -0.0180(8)
N2 0.0446(9) 0.0494(10) 0.0470(10) -0.0208(8) -0.0035(8) -0.0175(8)
N3 0.0508(10) 0.0509(10) 0.0568(11) -0.0205(8) -0.0092(8) -0.0202(8)
N4 0.0658(14) 0.0778(15) 0.0954(18) -0.0373(12) -0.0172(12) -0.0261(13)
C1 0.0564(13) 0.0487(12) 0.0546(13) -0.0161(10) -0.0151(10) -0.0179(10)
C2 0.0617(14) 0.0605(14) 0.0477(12) -0.0231(12) 0.0021(10) -0.0223(11)
C3 0.0580(14) 0.0580(14) 0.0503(12) -0.0285(11) 0.0028(10) -0.0176(10)
C4 0.0471(11) 0.0476(11) 0.0425(11) -0.0153(9) -0.0065(9) -0.0125(9)
C5 0.0472(12) 0.0556(13) 0.0400(11) -0.0184(10) -0.0046(9) -0.0124(9)
C6 0.0536(13) 0.0564(13) 0.0505(13) -0.0258(11) -0.0095(10) -0.0090(10)
C7 0.0496(12) 0.0504(12) 0.0464(12) -0.0199(10) -0.0052(9) -0.0119(9)
C8 0.0430(11) 0.0469(11) 0.0443(11) -0.0143(9) -0.0057(9) -0.0143(9)
C9 0.0397(11) 0.0553(13) 0.0531(12) -0.0174(9) -0.0028(9) -0.0168(10)
C10 0.0443(11) 0.0482(12) 0.0550(12) -0.0173(9) -0.0124(9) -0.0127(10)
C11 0.0473(12) 0.0571(13) 0.0652(14) -0.0190(11) -0.0111(11) -0.0195(11)
C12 0.0425(11) 0.0468(11) 0.0435(11) -0.0187(9) -0.0005(8) -0.0186(9)
C13 0.0498(12) 0.0590(13) 0.0451(12) -0.0185(10) -0.0079(9) -0.0157(10)
C14 0.0571(14) 0.0670(15) 0.0431(12) -0.0300(12) -0.0013(10) -0.0099(10)
C15 0.0481(12) 0.0617(14) 0.0488(12) -0.0244(11) 0.0025(10) -0.0246(10)
C16 0.0440(12) 0.0587(14) 0.0570(13) -0.0158(10) -0.0092(10) -0.0182(11)
C17 0.0534(13) 0.0474(12) 0.0492(12) -0.0191(10) -0.0086(10) -0.0101(9)
C18 0.0557(15) 0.0871(19) 0.0617(15) -0.0358(14) 0.0040(12) -0.0281(14)

loop_
_atom_type_symbol
_atom_type_description
_atom_type_scat_dispersion_real
_atom_type_scat_dispersion_imag
_atom_type_scat_source
C C 0.0033 0.0016 'International Tables Vol C Tables 4.2.6.8 and 6.1.1.4'
H H 0.0000 0.0000 'International Tables Vol C Tables 4.2.6.8 and 6.1.1.4'
Cl Cl 0.1484 0.1585 'International Tables Vol C Tables 4.2.6.8 and 6.1.1.4'
F F 0.0171 0.0103 'International Tables Vol C Tables 4.2.6.8 and 6.1.1.4'
N N 0.0061 0.0033 'International Tables Vol C Tables 4.2.6.8 and 6.1.1.4'

loop_
_geom_angle_atom_site_label_1
_geom_angle_atom_site_label_2
_geom_angle_atom_site_label_3
_geom_angle
_geom_angle_publ_flag
C7 N1 C8 118.03(18) yes
N3 N2 C8 113.56(16) yes
N3 N2 C12 122.26(17) yes
C8 N2 C12 123.83(17) yes
C10 N3 N2 102.62(17) yes
C2 C1 C6 122.0(2) no
C2 C1 Cl1 119.25(18) no
C6 C1 Cl1 118.79(18) no
C1 C2 C3 119.1(2) no
C1 C2 H2A 120.5 no
C3 C2 H2A 120.5 no
C2 C3 C4 120.4(2) no
C2 C3 H3A 119.8 no
C4 C3 H3A 119.8 no
C5 C4 C3 119.0(2) no
C5 C4 C7 121.75(19) no
C3 C4 C7 119.29(19) no
C6 C5 C4 121.1(2) no
C6 C5 H5A 119.5 no
C4 C5 H5A 119.5 no
C5 C6 C1 118.4(2) no
C5 C6 H6A 120.8 no
C1 C6 H6A 120.8 no
N1 C7 C4 123.2(2) yes
N1 C7 H7A 118.4 no
C4 C7 H7A 118.4 no
N2 C8 C9 105.78(18) yes
N2 C8 N1 118.46(18) yes
C9 C8 N1 135.8(2) yes
C8 C9 C10 104.57(19) yes
C8 C9 H9A 127.7 no
C10 C9 H9A 127.7 no
N3 C10 C9 113.45(19) yes
N3 C10 C11 120.3(2) yes
C9 C10 C11 126.2(2) yes
N4 C11 C10 176.5(3) yes
C17 C12 C13 118.73(19) no
C17 C12 N2 119.97(18) yes
C13 C12 N2 121.10(19) no
C14 C13 C12 120.7(2) no
C14 C13 Cl2 120.33(18) no
C12 C13 Cl2 118.93(17) no
C15 C14 C13 119.1(2) no
C15 C14 H14A 120.5 no
C13 C14 H14A 120.5 no
C14 C15 C16 121.4(2) no
C14 C15 C18 121.1(2) no
C16 C15 C18 117.4(2) no
C17 C16 C15 118.9(2) no
C17 C16 H16A 120.6 no
C15 C16 H16A 120.6 no
C16 C17 C12 121.1(2) no
C16 C17 Cl3 119.71(19) no
C12 C17 Cl3 119.14(16) no
F1 C18 F2 107.3(3) yes
F1 C18 F3 106.7(2) no
F2 C18 F3 105.9(2) no
F1 C18 C15 112.6(2) yes
F2 C18 C15 111.2(2) no
F3 C18 C15 112.7(2) no

loop_
_geom_bond_atom_site_label_1
_geom_bond_atom_site_label_2
_geom_bond_distance
_geom_bond_publ_flag
Cl1 C1 1.740(2) yes
Cl2 C13 1.724(2) no
Cl3 C17 1.724(2) no
F1 C18 1.311(3) yes
F2 C18 1.323(3) no
F3 C18 1.324(3) no
N1 C7 1.268(3) yes
N1 C8 1.387(3) yes
N2 N3 1.345(2) yes
N2 C8 1.366(3) yes
N2 C12 1.424(2) yes
N3 C10 1.332(3) yes
N4 C11 1.133(3) yes
C1 C2 1.374(3) no
C1 C6 1.383(3) no
C2 C3 1.377(3) no
C2 H2A 0.9300 no
C3 C4 1.394(3) no
C3 H3A 0.9300 no
C4 C5 1.391(3) no
C4 C7 1.453(3) yes
C5 C6 1.374(3) no
C5 H5A 0.9300 no
C6 H6A 0.9300 no
C7 H7A 0.9300 no
C8 C9 1.368(3) yes
C9 C10 1.392(3) yes
C9 H9A 0.9300 no
C10 C11 1.437(3) yes
C12 C17 1.382(3) no
C12 C13 1.387(3) no
C13 C14 1.379(3) no
C14 C15 1.372(3) no
C14 H14A 0.9300 no
C15 C16 1.378(3) no
C15 C18 1.507(3) yes
C16 C17 1.375(3) no
C16 H16A 0.9300 no

loop_
_geom_torsion_atom_site_label_1
_geom_torsion_atom_site_label_2
_geom_torsion_atom_site_label_3
_geom_torsion_atom_site_label_4
_geom_torsion
C8 N2 N3 C10 -1.3(2)
C12 N2 N3 C10 -174.81(19)
C6 C1 C2 C3 0.9(4)
Cl1 C1 C2 C3 -179.1(2)
C1 C2 C3 C4 -0.2(4)
C2 C3 C4 C5 -1.1(4)
C2 C3 C4 C7 179.6(2)
C3 C4 C5 C6 1.8(3)
C7 C4 C5 C6 -179.0(2)
C4 C5 C6 C1 -1.0(4)
C2 C1 C6 C5 -0.4(4)
Cl1 C1 C6 C5 179.71(17)
C8 N1 C7 C4 179.5(2)
C5 C4 C7 N1 3.0(4)
C3 C4 C7 N1 -177.8(2)
N3 N2 C8 C9 1.5(3)
C12 N2 C8 C9 174.88(19)
N3 N2 C8 N1 -179.29(18)
C12 N2 C8 N1 -5.9(3)
C7 N1 C8 N2 159.3(2)
C7 N1 C8 C9 -21.8(4)
N2 C8 C9 C10 -1.0(2)
N1 C8 C9 C10 -180.0(2)
N2 N3 C10 C9 0.6(3)
N2 N3 C10 C11 179.4(2)
C8 C9 C10 N3 0.2(3)
C8 C9 C10 C11 -178.4(2)
N3 N2 C12 C17 92.0(3)
C8 N2 C12 C17 -80.8(3)
N3 N2 C12 C13 -93.4(3)
C8 N2 C12 C13 93.8(3)
C17 C12 C13 C14 4.4(3)
N2 C12 C13 C14 -170.4(2)
C17 C12 C13 Cl2 -177.65(17)
N2 C12 C13 Cl2 7.6(3)
C12 C13 C14 C15 -2.1(4)
Cl2 C13 C14 C15 179.95(19)
C13 C14 C15 C16 -1.8(4)
C13 C14 C15 C18 175.3(2)
C14 C15 C16 C17 3.2(4)
C18 C15 C16 C17 -173.9(2)
C15 C16 C17 C12 -0.9(3)
C15 C16 C17 Cl3 176.68(18)
C13 C12 C17 C16 -2.9(3)
N2 C12 C17 C16 171.9(2)
C13 C12 C17 Cl3 179.56(17)
N2 C12 C17 Cl3 -5.6(3)
C14 C15 C18 F1 122.9(3)
C16 C15 C18 F1 -59.9(3)
C14 C15 C18 F2 -116.6(3)
C16 C15 C18 F2 60.6(3)
C14 C15 C18 F3 2.2(3)
C16 C15 C18 F3 179.3(2)

loop_
_cod_related_entry_id
_cod_related_entry_database
_cod_related_entry_code
1 ChemSpider 30654796
